data_7229991
loop_
_publ_author_name
'Yepremyan, Akop'
'Mehmood, Arshad'
'Brewer, Samantha'
'Barnett, Madalyn M.'
'Janesko, Benjamin G.'
'Akkaraju, Giridhar'
'Simanek, Eric E.'
'Green, Kayla N.'

_publ_section_title
;
 A new triazine bearing a pyrazolone group capable of copper, nickel, and
 zinc chelation.
;
_journal_issue 6
_journal_name_full 'RSC advances'
_journal_page_first 3024
_journal_page_last 3035
_journal_paper_doi 10.1039/c7ra09459k
_journal_volume 8
_journal_year 2018
_chemical_formula_moiety 'C11 H17 Cl Cu N8 O3, C11 H16 Cl2 Cu N8 O2, 3(H2 O), 0.5(O2)'
_chemical_formula_sum 'C22 H39 Cl3 Cu2 N16 O9'
_chemical_formula_weight 905.14
_chemical_melting_point ?
_chemical_name_common none
_space_group_crystal_system triclinic
_space_group_IT_number 2
_space_group_name_Hall '-P 1'
_space_group_name_H-M_alt 'P -1'
_symmetry_space_group_name_Hall '-P 1'
_symmetry_space_group_name_H-M 'P -1'
_atom_sites_solution_hydrogens mixed
_atom_sites_solution_primary mixed
_audit_creation_date 2017-08-06
_audit_creation_method SHELXL-2014/7
_audit_update_record
;
2017-06-09 deposited with the CCDC.
2018-01-02 downloaded from the CCDC.
;
_cell_angle_alpha 97.586(2)
_cell_angle_beta 103.997(2)
_cell_angle_gamma 106.156(2)
_cell_formula_units_Z 2
_cell_length_a 11.3979(6)
_cell_length_b 12.0551(7)
_cell_length_c 13.6836(7)
_cell_measurement_reflns_used 9886
_cell_measurement_temperature 100(2)
_cell_measurement_theta_max 27.82
_cell_measurement_theta_min 2.96
_cell_volume 1711.75(16)
_computing_cell_refinement 'Apex3 (Bruker AXS Inc., 2016)'
_computing_data_collection 'Apex3 (Bruker AXS Inc., 2016)'
_computing_data_reduction 'SAINT V8.32B (Bruker AXS Inc., 2013)'
_computing_molecular_graphics
;
 ORTEp-3 (Farrugia, 2012) and Olex2 (Dolomanov et al., 2009)
;
_computing_publication_material 'WinGX2014.1 (Farrugia, 2012)'
_computing_structure_refinement 'SHELXL-2014/7 (Sheldrick, 2014)'
_computing_structure_solution 'SHELXT (Sheldrick, 2013)'
_diffrn_ambient_temperature 100(2)
_diffrn_detector 'Photon 100 CMOS detector'
_diffrn_detector_area_resol_mean 10.24
_diffrn_measured_fraction_theta_full 0.998
_diffrn_measured_fraction_theta_max 0.997
_diffrn_measurement_device_type
;
 Bruker D8 Quest with Photon 100 CMOS Detector
;
_diffrn_measurement_method
;
 \f and \w scans with 0.5 deg/frame and 20 seconds of
 exposure time. Detector was at 45mm from crystal.
;
_diffrn_radiation_monochromator 'Multi-layer X-ray mirror'
_diffrn_radiation_probe x-ray
_diffrn_radiation_type MoK\a
_diffrn_radiation_wavelength 0.71073
_diffrn_reflns_av_R_equivalents 0.0597
_diffrn_reflns_av_unetI/netI 0.0325
_diffrn_reflns_Laue_measured_fraction_full 0.998
_diffrn_reflns_Laue_measured_fraction_max 0.997
_diffrn_reflns_limit_h_max 14
_diffrn_reflns_limit_h_min -14
_diffrn_reflns_limit_k_max 15
_diffrn_reflns_limit_k_min -15
_diffrn_reflns_limit_l_max 16
_diffrn_reflns_limit_l_min -17
_diffrn_reflns_number 86344
_diffrn_reflns_point_group_measured_fraction_full 0.998
_diffrn_reflns_point_group_measured_fraction_max 0.997
_diffrn_reflns_theta_full 25.000
_diffrn_reflns_theta_max 27.185
_diffrn_reflns_theta_min 2.959
_diffrn_source 'fine-focused sealed tube'
_exptl_absorpt_coefficient_mu 1.551
_exptl_absorpt_correction_T_max 0.933
_exptl_absorpt_correction_T_min 0.876
_exptl_absorpt_correction_type multi-scan
_exptl_absorpt_process_details
;
 SADABS-2014/5 (Bruker,2014/5) was used for absorption correction. wR2(int) was 0.0675 before and    0.0632 after correction. The Ratio of minimum to maximum transmission is 0.9303. The \l/2    correction factor is 0.00150.
;
_exptl_crystal_colour Blue
_exptl_crystal_density_diffrn 1.756
_exptl_crystal_density_meas ?
_exptl_crystal_density_method none
_exptl_crystal_description Needle
_exptl_crystal_F_000 928
_exptl_crystal_size_max 0.226
_exptl_crystal_size_mid 0.071
_exptl_crystal_size_min 0.045
_exptl_transmission_factor_max 0.972
_exptl_transmission_factor_min 0.956
_refine_diff_density_max 2.201
_refine_diff_density_min -1.005
_refine_diff_density_rms 0.097
_refine_ls_extinction_method none
_refine_ls_goodness_of_fit_ref 1.046
_refine_ls_hydrogen_treatment mixed
_refine_ls_matrix_type full
_refine_ls_number_parameters 535
_refine_ls_number_reflns 7595
_refine_ls_number_restraints 0
_refine_ls_restrained_S_all 1.046
_refine_ls_R_factor_all 0.0565
_refine_ls_R_factor_gt 0.0386
_refine_ls_shift/su_max 0.001
_refine_ls_shift/su_mean 0.000
_refine_ls_structure_factor_coef Fsqd
_refine_ls_weighting_details 'w=1/[\s^2^(Fo^2^)+(0.0320P)^2^+4.0982P] where P=(Fo^2^+2Fc^2^)/3'
_refine_ls_weighting_scheme calc
_refine_ls_wR_factor_gt 0.0815
_refine_ls_wR_factor_ref 0.0886
_reflns_Friedel_coverage 0.000
_reflns_number_gt 6122
_reflns_number_total 7595
_reflns_threshold_expression 'I > 2\s(I)'
_cod_data_source_file c7ra09459k5.cif
_cod_data_source_block Complex-6
_cod_depositor_comments
;
The following automatic conversions were performed:

'_chemical_melting_point' value 'not measured' was changed to '?' -
the value is undefined or not given.

'_exptl_crystal_density_meas' value 'not measured' was changed to '?'
- the value is perceived as not measured.

Automatic conversion script
Id: cif_fix_values 4973 2017-02-22 13:04:09Z antanas 

 Adding full bibliography for 7229990--7229992.cif.
;
_cod_database_code 7229991
_shelx_shelxl_version_number 2014/7
_shelx_space_group_comment
;
 The symmetry employed for this shelxl refinement is uniquely defined
 by the following loop, which should always be used as a source of
 symmetry information in preference to the above space-group names.
 They are only intended as comments.
;
_exptl_absorpt_special_details
;
 The crystal was mounted using Paratone-N oil (cryoprotectant)
 on the tip of MiTeGen MicroLoops LD?. It was placed on magnetic 
 head of goniometer directly into the cold gas stream of a 
 liquid-nitrogen based cryostat.
;

loop_
_space_group_symop_operation_xyz
'x, y, z'
'-x, -y, -z'

loop_
_atom_site_label
_atom_site_type_symbol
_atom_site_fract_x
_atom_site_fract_y
_atom_site_fract_z
_atom_site_U_iso_or_equiv
_atom_site_adp_type
_atom_site_occupancy
_atom_site_site_symmetry_order
_atom_site_calc_flag
_atom_site_refinement_flags_posn
_atom_site_refinement_flags_adp
_atom_site_refinement_flags_occupancy
_atom_site_disorder_assembly
_atom_site_disorder_group
O8A O -0.1048(13) 0.1486(12) 0.9637(11) 0.0220(13) Uani 0.320(13) 1 d . . P A 1
O8B O -0.1301(6) 0.1818(6) 0.9643(4) 0.0220(13) Uani 0.680(13) 1 d . . P A 2
Cu1 Cu 0.21170(3) 0.48209(3) 0.60300(3) 0.01014(9) Uani 1 1 d . . . . .
Cl1 Cl 0.01984(6) 0.37010(6) 0.61341(5) 0.01473(15) Uani 1 1 d . . . . .
O1 O 0.93604(19) 1.02761(18) 0.69562(18) 0.0217(5) Uani 1 1 d . . . . .
O2 O 0.28242(18) 0.35955(17) 0.63154(16) 0.0136(4) Uani 1 1 d . . . . .
O3 O 0.1743(3) 0.4531(2) 0.42675(18) 0.0148(4) Uani 1 1 d . . . . .
H3A H 0.227(4) 0.476(3) 0.411(3) 0.016(11) Uiso 1 1 d . . . . .
H3B H 0.123(4) 0.450(4) 0.384(3) 0.036(14) Uiso 1 1 d . . . . .
N1 N 0.6980(2) 0.8466(2) 0.62572(19) 0.0131(5) Uani 1 1 d . . . . .
N2 N 0.4832(2) 0.7933(2) 0.61380(18) 0.0117(5) Uani 1 1 d . . . . .
N3 N 0.5965(2) 0.6517(2) 0.61923(17) 0.0104(5) Uani 1 1 d . . . . .
N4 N 0.3794(2) 0.5932(2) 0.61703(17) 0.0104(5) Uani 1 1 d . . . . .
N5 N 0.2717(2) 0.7266(2) 0.60688(19) 0.0130(5) Uani 1 1 d . . . . .
H5 H 0.260(3) 0.787(3) 0.602(3) 0.012(9) Uiso 1 1 d . . . . .
N6 N 0.1645(2) 0.6317(2) 0.6065(2) 0.0118(5) Uani 1 1 d . . . . .
H6A H 0.146(3) 0.652(3) 0.661(3) 0.017(9) Uiso 1 1 d . . . . .
H6B H 0.099(3) 0.622(3) 0.548(3) 0.022(9) Uiso 1 1 d . . . . .
N7 N 0.4924(2) 0.4603(2) 0.62478(18) 0.0106(5) Uani 1 1 d . . . . .
N8 N 0.6056(2) 0.4346(2) 0.62878(18) 0.0120(5) Uani 1 1 d . . . . .
C1 C 0.8223(3) 1.0520(3) 0.7030(3) 0.0217(7) Uani 1 1 d . . . . .
H1A H 0.8308 1.1343 0.6959 0.026 Uiso 1 1 calc R U . . .
H1B H 0.8120 1.0450 0.7719 0.026 Uiso 1 1 calc R U . . .
C2 C 0.7042(3) 0.9682(2) 0.6206(2) 0.0167(6) Uani 1 1 d . . . . .
H2A H 0.6266 0.9825 0.6321 0.020 Uiso 1 1 calc R U . . .
H2B H 0.7083 0.9820 0.5516 0.020 Uiso 1 1 calc R U . . .
C3 C 0.9274(3) 0.9092(3) 0.7053(2) 0.0180(6) Uani 1 1 d . . . . .
H3C H 0.9171 0.8986 0.7736 0.022 Uiso 1 1 calc R U . . .
H3D H 1.0073 0.8946 0.7006 0.022 Uiso 1 1 calc R U . . .
C4 C 0.8154(3) 0.8215(3) 0.6214(2) 0.0159(6) Uani 1 1 d . . . . .
H4A H 0.8288 0.8273 0.5532 0.019 Uiso 1 1 calc R U . . .
H4B H 0.8082 0.7401 0.6311 0.019 Uiso 1 1 calc R U . . .
C5 C 0.5891(3) 0.7624(2) 0.6188(2) 0.0111(5) Uani 1 1 d . . . . .
C6 C 0.4904(3) 0.5730(2) 0.6198(2) 0.0099(5) Uani 1 1 d . . . . .
C7 C 0.3823(3) 0.7054(2) 0.6127(2) 0.0105(5) Uani 1 1 d . . . . .
C8 C 0.3965(3) 0.3613(2) 0.6316(2) 0.0118(6) Uani 1 1 d . . . . .
C9 C 0.4517(3) 0.2739(3) 0.6403(2) 0.0132(6) Uani 1 1 d . . . . .
H9 H 0.4123 0.1956 0.6464 0.016 Uiso 1 1 calc R U . . .
C10 C 0.5781(3) 0.3235(2) 0.6384(2) 0.0122(6) Uani 1 1 d . . . . .
C11 C 0.6780(3) 0.2647(3) 0.6473(2) 0.0170(6) Uani 1 1 d . . . . .
H11A H 0.7530 0.3158 0.6336 0.026 Uiso 1 1 calc R U . . .
H11B H 0.6442 0.1892 0.5972 0.026 Uiso 1 1 calc R U . . .
H11C H 0.7025 0.2505 0.7171 0.026 Uiso 1 1 calc R U . . .
Cu2 Cu 0.16990(3) 0.54084(3) 0.86307(3) 0.01019(9) Uani 1 1 d . . . . .
Cl2 Cl 0.04746(6) 0.65374(6) 0.80789(5) 0.01419(15) Uani 1 1 d . . . . .
Cl3 Cl 0.22168(6) 0.59455(6) 1.06032(5) 0.01359(14) Uani 1 1 d . . . . .
O4 O 0.4503(2) -0.06217(18) 0.84875(17) 0.0193(5) Uani 1 1 d . . . . .
O5 O 0.32180(18) 0.64979(17) 0.84679(15) 0.0121(4) Uani 1 1 d . . . . .
N9 N 0.3764(2) 0.1390(2) 0.89243(19) 0.0118(5) Uani 1 1 d . . . . .
N10 N 0.2101(2) 0.2151(2) 0.88459(18) 0.0111(5) Uani 1 1 d . . . . .
N11 N 0.2479(2) 0.4149(2) 0.86433(18) 0.0100(5) Uani 1 1 d . . . . .
N12 N 0.4180(2) 0.3346(2) 0.88393(18) 0.0100(5) Uani 1 1 d . . . . .
N13 N 0.0521(2) 0.3015(2) 0.86651(19) 0.0120(5) Uani 1 1 d . . . . .
H13 H 0.006(3) 0.249(3) 0.888(2) 0.011(8) Uiso 1 1 d . . . . .
N14 N 0.0157(2) 0.4027(2) 0.8513(2) 0.0120(5) Uani 1 1 d . . . . .
H14A H -0.030(3) 0.414(3) 0.891(3) 0.017(9) Uiso 1 1 d . . . . .
H14B H -0.032(4) 0.387(3) 0.787(3) 0.032(11) Uiso 1 1 d . . . . .
N15 N 0.4506(2) 0.5269(2) 0.86915(18) 0.0100(5) Uani 1 1 d . . . . .
N16 N 0.5766(2) 0.5399(2) 0.87559(18) 0.0111(5) Uani 1 1 d . . . . .
C12 C 0.5195(3) 0.0486(3) 0.8329(3) 0.0205(7) Uani 1 1 d . . . . .
H12A H 0.4847 0.0542 0.7607 0.025 Uiso 1 1 calc R U . . .
H12B H 0.6102 0.0539 0.8442 0.025 Uiso 1 1 calc R U . . .
C13 C 0.3182(3) -0.0732(3) 0.8295(3) 0.0206(7) Uani 1 1 d . . . . .
H13A H 0.2711 -0.1514 0.8392 0.025 Uiso 1 1 calc R U . . .
H13B H 0.2827 -0.0689 0.7571 0.025 Uiso 1 1 calc R U . . .
C14 C 0.5111(3) 0.1503(3) 0.9052(2) 0.0164(6) Uani 1 1 d . . . . .
H14C H 0.5533 0.1497 0.9774 0.020 Uiso 1 1 calc R U . . .
H14D H 0.5554 0.2262 0.8900 0.020 Uiso 1 1 calc R U . . .
C15 C 0.2988(3) 0.0232(2) 0.9010(2) 0.0166(6) Uani 1 1 d . . . . .
H15A H 0.2075 0.0175 0.8820 0.020 Uiso 1 1 calc R U . . .
H15B H 0.3243 0.0135 0.9730 0.020 Uiso 1 1 calc R U . . .
C16 C 0.3332(3) 0.2303(2) 0.8870(2) 0.0100(5) Uani 1 1 d . . . . .
C17 C 0.1732(2) 0.3088(2) 0.8721(2) 0.0093(5) Uani 1 1 d . . . . .
C18 C 0.3683(3) 0.4186(2) 0.8724(2) 0.0089(5) Uani 1 1 d . . . . .
C19 C 0.4297(3) 0.6341(2) 0.8578(2) 0.0094(5) Uani 1 1 d . . . . .
C20 C 0.5477(3) 0.7113(2) 0.8584(2) 0.0108(5) Uani 1 1 d . . . . .
H20 H 0.5649 0.7917 0.8531 0.013 Uiso 1 1 calc R U . . .
C21 C 0.6341(3) 0.6502(2) 0.8681(2) 0.0106(5) Uani 1 1 d . . . . .
C22 C 0.7695(3) 0.6874(3) 0.8668(2) 0.0145(6) Uani 1 1 d . . . . .
H22A H 0.8152 0.6423 0.9064 0.022 Uiso 1 1 calc R U . . .
H22B H 0.8098 0.7719 0.8976 0.022 Uiso 1 1 calc R U . . .
H22C H 0.7726 0.6724 0.7954 0.022 Uiso 1 1 calc R U . . .
O6 O 1.1399(4) 1.1222(3) 0.6213(3) 0.0469(9) Uani 1 1 d . . . . .
H6C H 1.174(4) 1.190(4) 0.629(3) 0.030(11) Uiso 1 1 d . . . . .
H6D H 1.090(5) 1.114(4) 0.641(4) 0.048(16) Uiso 1 1 d . . . . .
O7 O 1.1530(3) 0.8984(3) 0.5567(2) 0.0242(5) Uani 1 1 d . . . . .
H7A H 1.091(5) 0.873(4) 0.513(4) 0.040(14) Uiso 1 1 d . . . . .
H7B H 1.157(5) 0.960(5) 0.568(4) 0.055(17) Uiso 1 1 d . . . . .
H8AA H -0.100(5) 0.199(4) 1.018(4) 0.041(16) Uiso 1 1 d . . . . .
H8AB H -0.158(6) 0.214(5) 0.955(5) 0.05(2) Uiso 1 1 d . . . . .
O10 O 0.0361(12) 0.0404(10) 0.9652(8) 0.271(5) Uani 1 1 d . . . . .
H16 H 0.609(3) 0.488(3) 0.885(3) 0.022(10) Uiso 1 1 d . . . . .

loop_
_atom_site_aniso_label
_atom_site_aniso_U_11
_atom_site_aniso_U_22
_atom_site_aniso_U_33
_atom_site_aniso_U_23
_atom_site_aniso_U_13
_atom_site_aniso_U_12
O8A 0.026(3) 0.017(3) 0.0280(19) 0.006(2) 0.013(2) 0.009(2)
O8B 0.026(3) 0.017(3) 0.0280(19) 0.006(2) 0.013(2) 0.009(2)
Cu1 0.00638(16) 0.01121(17) 0.01214(17) 0.00312(13) 0.00267(13) 0.00150(13)
Cl1 0.0085(3) 0.0198(4) 0.0149(3) 0.0066(3) 0.0036(3) 0.0015(3)
O1 0.0106(10) 0.0129(11) 0.0388(14) 0.0027(10) 0.0059(10) 0.0017(8)
O2 0.0090(9) 0.0135(10) 0.0196(11) 0.0067(8) 0.0062(8) 0.0026(8)
O3 0.0093(11) 0.0197(12) 0.0148(12) 0.0036(9) 0.0044(10) 0.0028(9)
N1 0.0102(11) 0.0093(12) 0.0196(13) 0.0026(10) 0.0062(10) 0.0016(9)
N2 0.0111(11) 0.0097(11) 0.0132(12) 0.0018(9) 0.0028(9) 0.0023(9)
N3 0.0093(11) 0.0108(11) 0.0103(11) 0.0021(9) 0.0029(9) 0.0024(9)
N4 0.0087(11) 0.0118(12) 0.0102(11) 0.0021(9) 0.0025(9) 0.0026(9)
N5 0.0101(12) 0.0101(12) 0.0196(13) 0.0043(10) 0.0051(10) 0.0031(10)
N6 0.0080(11) 0.0150(13) 0.0116(12) 0.0029(10) 0.0033(10) 0.0018(10)
N7 0.0076(11) 0.0108(12) 0.0128(12) 0.0023(9) 0.0035(9) 0.0015(9)
N8 0.0083(11) 0.0144(12) 0.0143(12) 0.0024(10) 0.0039(9) 0.0050(10)
C1 0.0135(15) 0.0134(15) 0.0338(19) -0.0022(13) 0.0048(13) 0.0028(12)
C2 0.0132(14) 0.0116(14) 0.0247(16) 0.0049(12) 0.0059(12) 0.0021(12)
C3 0.0121(14) 0.0161(15) 0.0255(17) 0.0055(13) 0.0049(12) 0.0040(12)
C4 0.0111(14) 0.0116(14) 0.0256(16) 0.0019(12) 0.0091(12) 0.0023(11)
C5 0.0120(13) 0.0140(14) 0.0057(13) 0.0006(11) 0.0017(11) 0.0034(11)
C6 0.0095(13) 0.0132(14) 0.0050(12) 0.0004(10) 0.0007(10) 0.0026(11)
C7 0.0103(13) 0.0137(14) 0.0058(13) 0.0001(11) 0.0013(10) 0.0032(11)
C8 0.0105(13) 0.0130(14) 0.0090(13) 0.0026(11) 0.0014(11) 0.0005(11)
C9 0.0131(14) 0.0126(14) 0.0153(14) 0.0050(11) 0.0050(11) 0.0044(11)
C10 0.0138(14) 0.0131(14) 0.0105(13) 0.0040(11) 0.0034(11) 0.0051(11)
C11 0.0156(15) 0.0163(15) 0.0227(16) 0.0054(12) 0.0072(12) 0.0088(12)
Cu2 0.00749(16) 0.01105(17) 0.01516(18) 0.00520(13) 0.00545(13) 0.00491(13)
Cl2 0.0120(3) 0.0167(3) 0.0183(3) 0.0064(3) 0.0060(3) 0.0088(3)
Cl3 0.0103(3) 0.0180(3) 0.0140(3) 0.0034(3) 0.0050(3) 0.0058(3)
O4 0.0235(12) 0.0126(10) 0.0271(12) 0.0054(9) 0.0097(10) 0.0114(9)
O5 0.0091(9) 0.0125(10) 0.0194(11) 0.0071(8) 0.0070(8) 0.0066(8)
N9 0.0092(11) 0.0077(11) 0.0187(13) 0.0035(9) 0.0039(10) 0.0029(9)
N10 0.0094(11) 0.0101(12) 0.0129(12) 0.0011(9) 0.0027(9) 0.0027(9)
N11 0.0073(11) 0.0107(11) 0.0119(12) 0.0023(9) 0.0024(9) 0.0033(9)
N12 0.0102(11) 0.0085(11) 0.0122(12) 0.0026(9) 0.0037(9) 0.0037(9)
N13 0.0083(11) 0.0091(12) 0.0206(13) 0.0053(10) 0.0060(10) 0.0030(10)
N14 0.0091(11) 0.0152(13) 0.0153(13) 0.0042(10) 0.0064(11) 0.0066(10)
N15 0.0072(11) 0.0120(12) 0.0141(12) 0.0042(9) 0.0052(9) 0.0057(9)
N16 0.0062(11) 0.0140(12) 0.0159(12) 0.0040(10) 0.0044(9) 0.0060(10)
C12 0.0252(17) 0.0177(16) 0.0281(17) 0.0100(13) 0.0152(14) 0.0129(13)
C13 0.0214(16) 0.0128(15) 0.0251(17) 0.0020(13) 0.0013(13) 0.0070(13)
C14 0.0099(13) 0.0141(15) 0.0280(17) 0.0065(13) 0.0058(12) 0.0072(11)
C15 0.0141(14) 0.0102(14) 0.0266(16) 0.0059(12) 0.0070(12) 0.0039(12)
C16 0.0097(13) 0.0108(13) 0.0073(13) -0.0003(10) 0.0002(10) 0.0027(11)
C17 0.0091(13) 0.0114(13) 0.0062(12) 0.0001(10) 0.0023(10) 0.0026(11)
C18 0.0096(13) 0.0105(13) 0.0068(12) 0.0010(10) 0.0035(10) 0.0030(11)
C19 0.0128(13) 0.0098(13) 0.0078(13) 0.0033(10) 0.0043(11) 0.0051(11)
C20 0.0105(13) 0.0115(13) 0.0109(13) 0.0034(11) 0.0037(11) 0.0034(11)
C21 0.0109(13) 0.0111(14) 0.0087(13) 0.0010(11) 0.0033(11) 0.0018(11)
C22 0.0084(13) 0.0174(15) 0.0168(15) 0.0062(12) 0.0033(11) 0.0019(11)
O6 0.066(2) 0.0153(15) 0.072(2) 0.0057(14) 0.058(2) 0.0021(14)
O7 0.0263(14) 0.0190(14) 0.0252(14) 0.0038(11) 0.0014(11) 0.0096(11)
O10 0.331(14) 0.254(12) 0.222(11) 0.087(9) 0.134(10) 0.024(10)

loop_
_atom_type_symbol
_atom_type_description
_atom_type_scat_dispersion_real
_atom_type_scat_dispersion_imag
_atom_type_scat_source
C C 0.0033 0.0016 'International Tables Vol C Tables 4.2.6.8 and 6.1.1.4'
H H 0.0000 0.0000 'International Tables Vol C Tables 4.2.6.8 and 6.1.1.4'
Cl Cl 0.1484 0.1585 'International Tables Vol C Tables 4.2.6.8 and 6.1.1.4'
Cu Cu 0.3201 1.2651 'International Tables Vol C Tables 4.2.6.8 and 6.1.1.4'
N N 0.0061 0.0033 'International Tables Vol C Tables 4.2.6.8 and 6.1.1.4'
O O 0.0106 0.0060 'International Tables Vol C Tables 4.2.6.8 and 6.1.1.4'

loop_
_geom_angle_atom_site_label_1
_geom_angle_atom_site_label_2
_geom_angle_atom_site_label_3
_geom_angle
H8AA O8A H8AB 60(4)
H8AA O8B H8AB 106(7)
O2 Cu1 N4 91.94(9)
O2 Cu1 N6 166.42(10)
N4 Cu1 N6 81.45(10)
O2 Cu1 Cl1 90.43(6)
N4 Cu1 Cl1 170.32(7)
N6 Cu1 Cl1 94.23(7)
O2 Cu1 O3 100.56(9)
N4 Cu1 O3 87.85(9)
N6 Cu1 O3 91.09(9)
Cl1 Cu1 O3 100.94(7)
C3 O1 C1 110.9(2)
C8 O2 Cu1 125.16(18)
Cu1 O3 H3A 115(3)
Cu1 O3 H3B 136(4)
H3A O3 H3B 103(5)
C5 N1 C2 122.6(2)
C5 N1 C4 123.1(2)
C2 N1 C4 113.6(2)
C7 N2 C5 114.0(2)
C6 N3 C5 114.4(2)
C6 N4 C7 114.4(2)
C6 N4 Cu1 129.78(19)
C7 N4 Cu1 115.40(18)
C7 N5 N6 118.1(2)
C7 N5 H5 126(2)
N6 N5 H5 116(2)
N5 N6 Cu1 109.22(17)
N5 N6 H6A 105(2)
Cu1 N6 H6A 113(2)
N5 N6 H6B 109(2)
Cu1 N6 H6B 109(2)
H6A N6 H6B 111(3)
C6 N7 N8 119.1(2)
C6 N7 C8 129.9(2)
N8 N7 C8 110.9(2)
C10 N8 N7 104.2(2)
O1 C1 C2 112.1(2)
O1 C1 H1A 109.2
C2 C1 H1A 109.2
O1 C1 H1B 109.2
C2 C1 H1B 109.2
H1A C1 H1B 107.9
N1 C2 C1 109.0(2)
N1 C2 H2A 109.9
C1 C2 H2A 109.9
N1 C2 H2B 109.9
C1 C2 H2B 109.9
H2A C2 H2B 108.3
O1 C3 C4 110.7(2)
O1 C3 H3C 109.5
C4 C3 H3C 109.5
O1 C3 H3D 109.5
C4 C3 H3D 109.5
H3C C3 H3D 108.1
N1 C4 C3 109.4(2)
N1 C4 H4A 109.8
C3 C4 H4A 109.8
N1 C4 H4B 109.8
C3 C4 H4B 109.8
H4A C4 H4B 108.2
N1 C5 N2 118.5(2)
N1 C5 N3 116.0(2)
N2 C5 N3 125.5(3)
N3 C6 N4 125.7(3)
N3 C6 N7 117.6(2)
N4 C6 N7 116.6(2)
N2 C7 N5 118.7(3)
N2 C7 N4 125.8(2)
N5 C7 N4 115.4(2)
O2 C8 C9 129.7(3)
O2 C8 N7 124.7(2)
C9 C8 N7 105.6(2)
C8 C9 C10 106.2(2)
C8 C9 H9 126.9
C10 C9 H9 126.9
N8 C10 C9 113.1(2)
N8 C10 C11 119.9(3)
C9 C10 C11 127.0(3)
C10 C11 H11A 109.5
C10 C11 H11B 109.5
H11A C11 H11B 109.5
C10 C11 H11C 109.5
H11A C11 H11C 109.5
H11B C11 H11C 109.5
O5 Cu2 N11 90.89(9)
O5 Cu2 N14 166.34(9)
N11 Cu2 N14 80.60(10)
O5 Cu2 Cl2 92.52(6)
N11 Cu2 Cl2 161.34(7)
N14 Cu2 Cl2 92.30(7)
O5 Cu2 Cl3 99.27(6)
N11 Cu2 Cl3 94.16(7)
N14 Cu2 Cl3 92.03(8)
Cl2 Cu2 Cl3 103.37(3)
C12 O4 C13 110.3(2)
C19 O5 Cu2 126.25(18)
C16 N9 C15 123.1(2)
C16 N9 C14 122.5(2)
C15 N9 C14 113.9(2)
C17 N10 C16 114.6(2)
C18 N11 C17 113.0(2)
C18 N11 Cu2 130.81(19)
C17 N11 Cu2 115.50(17)
C18 N12 C16 113.9(2)
C17 N13 N14 117.3(2)
C17 N13 H13 122(2)
N14 N13 H13 119(2)
N13 N14 Cu2 110.25(17)
N13 N14 H14A 109(2)
Cu2 N14 H14A 116(2)
N13 N14 H14B 107(3)
Cu2 N14 H14B 106(3)
H14A N14 H14B 108(3)
N16 N15 C18 120.2(2)
N16 N15 C19 108.5(2)
C18 N15 C19 131.3(2)
C21 N16 N15 108.6(2)
C21 N16 H16 127(3)
N15 N16 H16 124(3)
O4 C12 C14 111.2(2)
O4 C12 H12A 109.4
C14 C12 H12A 109.4
O4 C12 H12B 109.4
C14 C12 H12B 109.4
H12A C12 H12B 108.0
O4 C13 C15 111.6(2)
O4 C13 H13A 109.3
C15 C13 H13A 109.3
O4 C13 H13B 109.3
C15 C13 H13B 109.3
H13A C13 H13B 108.0
N9 C14 C12 109.4(2)
N9 C14 H14C 109.8
C12 C14 H14C 109.8
N9 C14 H14D 109.8
C12 C14 H14D 109.8
H14C C14 H14D 108.2
N9 C15 C13 109.3(2)
N9 C15 H15A 109.8
C13 C15 H15A 109.8
N9 C15 H15B 109.8
C13 C15 H15B 109.8
H15A C15 H15B 108.3
N9 C16 N10 118.9(2)
N9 C16 N12 116.7(2)
N10 C16 N12 124.4(2)
N10 C17 N13 119.0(2)
N10 C17 N11 125.8(2)
N13 C17 N11 115.2(2)
N12 C18 N11 128.2(3)
N12 C18 N15 116.3(2)
N11 C18 N15 115.5(2)
O5 C19 N15 123.8(2)
O5 C19 C20 130.6(3)
N15 C19 C20 105.6(2)
C21 C20 C19 108.1(2)
C21 C20 H20 126.0
C19 C20 H20 126.0
N16 C21 C20 109.2(2)
N16 C21 C22 120.4(2)
C20 C21 C22 130.3(3)
C21 C22 H22A 109.5
C21 C22 H22B 109.5
H22A C22 H22B 109.5
C21 C22 H22C 109.5
H22A C22 H22C 109.5
H22B C22 H22C 109.5
H6C O6 H6D 109(5)
H7A O7 H7B 101(5)

loop_
_geom_bond_atom_site_label_1
_geom_bond_atom_site_label_2
_geom_bond_distance
_geom_bond_site_symmetry_2
O8A H8AA 0.87(5) .
O8A H8AB 1.12(5) .
O8B H8AA 0.70(5) .
O8B H8AB 0.57(5) .
Cu1 O2 1.910(2) .
Cu1 N4 1.953(2) .
Cu1 N6 2.018(2) .
Cu1 Cl1 2.2767(7) .
Cu1 O3 2.306(2) .
O1 C3 1.429(4) .
O1 C1 1.430(4) .
O2 C8 1.294(3) .
O3 H3A 0.69(4) .
O3 H3B 0.71(5) .
N1 C5 1.341(4) .
N1 C2 1.459(4) .
N1 C4 1.465(3) .
N2 C7 1.324(4) .
N2 C5 1.348(4) .
N3 C6 1.315(4) .
N3 C5 1.361(4) .
N4 C6 1.345(3) .
N4 C7 1.354(4) .
N5 C7 1.341(4) .
N5 N6 1.421(3) .
N5 H5 0.79(3) .
N6 H6A 0.85(4) .
N6 H6B 0.92(4) .
N7 C6 1.376(4) .
N7 N8 1.398(3) .
N7 C8 1.408(4) .
N8 C10 1.319(4) .
C1 C2 1.521(4) .
C1 H1A 0.9900 .
C1 H1B 0.9900 .
C2 H2A 0.9900 .
C2 H2B 0.9900 .
C3 C4 1.512(4) .
C3 H3C 0.9900 .
C3 H3D 0.9900 .
C4 H4A 0.9900 .
C4 H4B 0.9900 .
C8 C9 1.374(4) .
C9 C10 1.407(4) .
C9 H9 0.9500 .
C10 C11 1.489(4) .
C11 H11A 0.9800 .
C11 H11B 0.9800 .
C11 H11C 0.9800 .
Cu2 O5 1.9418(19) .
Cu2 N11 1.962(2) .
Cu2 N14 2.013(2) .
Cu2 Cl2 2.2778(7) .
Cu2 Cl3 2.5706(8) .
O4 C12 1.424(4) .
O4 C13 1.429(4) .
O5 C19 1.272(3) .
N9 C16 1.328(4) .
N9 C15 1.466(4) .
N9 C14 1.468(3) .
N10 C17 1.327(4) .
N10 C16 1.355(3) .
N11 C18 1.337(3) .
N11 C17 1.359(4) .
N12 C18 1.301(4) .
N12 C16 1.369(4) .
N13 C17 1.341(3) .
N13 N14 1.418(3) .
N13 H13 0.83(3) .
N14 H14A 0.86(4) .
N14 H14B 0.88(4) .
N15 N16 1.380(3) .
N15 C18 1.393(4) .
N15 C19 1.399(3) .
N16 C21 1.338(4) .
N16 H16 0.82(4) .
C12 C14 1.511(4) .
C12 H12A 0.9900 .
C12 H12B 0.9900 .
C13 C15 1.518(4) .
C13 H13A 0.9900 .
C13 H13B 0.9900 .
C14 H14C 0.9900 .
C14 H14D 0.9900 .
C15 H15A 0.9900 .
C15 H15B 0.9900 .
C19 C20 1.404(4) .
C20 C21 1.378(4) .
C20 H20 0.9500 .
C21 C22 1.488(4) .
C22 H22A 0.9800 .
C22 H22B 0.9800 .
C22 H22C 0.9800 .
O6 H6C 0.78(4) .
O6 H6D 0.68(5) .
O7 H7A 0.76(5) .
O7 H7B 0.72(5) .
O10 O10 1.646(16) 2_557

loop_
_geom_hbond_atom_site_label_D
_geom_hbond_atom_site_label_H
_geom_hbond_atom_site_label_A
_geom_hbond_distance_DH
_geom_hbond_distance_HA
_geom_hbond_distance_DA
_geom_hbond_angle_DHA
_geom_hbond_site_symmetry_A
O3 H3A N8 0.69(4) 2.15(4) 2.830(3) 173(4) 2_666
O3 H3B Cl2 0.71(5) 2.74(5) 3.395(3) 153(4) 2_566
N5 H5 O7 0.79(3) 2.10(4) 2.842(4) 156(3) 1_455
N6 H6A Cl2 0.85(4) 2.53(4) 3.351(3) 163(3) .
N6 H6B Cl1 0.92(4) 2.33(4) 3.220(3) 163(3) 2_566
N13 H13 O8A 0.83(3) 2.07(4) 2.887(14) 168(3) .
N13 H13 O8B 0.83(3) 2.12(3) 2.894(6) 155(3) .
N14 H14A Cl3 0.86(4) 2.41(4) 3.226(2) 158(3) 2_567
N14 H14B Cl1 0.88(4) 2.58(4) 3.240(3) 132(3) .
O6 H6C O2 0.78(4) 2.07(5) 2.835(4) 169(4) 1_665
O6 H6D O1 0.68(5) 2.13(5) 2.777(4) 160(5) .
O7 H7A Cl1 0.76(5) 2.95(5) 3.467(3) 127(4) 2_666
O7 H7B O6 0.72(5) 2.08(5) 2.783(4) 166(6) .
O8A H8AA Cl2 0.87(5) 2.61(5) 3.471(14) 171(4) 2_567
O8B H8AA Cl2 0.70(5) 2.61(5) 3.232(6) 148(5) 2_567
O8A H8AB Cl3 1.12(5) 2.63(6) 3.718(14) 165(5) 2_567
O8B H8AB Cl3 0.57(5) 2.63(6) 3.179(8) 164(7) 2_567
N16 H16 Cl3 0.82(4) 2.42(4) 3.187(2) 157(3) 2_667
